data_8101116
loop_
_publ_author_name
'Tinant, Bernard'
'Depr\'e, Dominique'
'Ghosez, L\'eon'

_publ_section_title
;
Crystal structure of (1R,5S,6S,7R)-7-(tert-butyldiphenylsilyloxy)-
6-vinyl-2-oxabicyclo[3.3.0]octan-3-one, C~25~H~30~O~3~Si
;
_journal_issue 4
_journal_name_full 'Zeitschrift f\"ur Kristallographie - New Crystal Structures'
_journal_page_first 643
_journal_page_last 644
_journal_volume 216
_journal_year 2001
_chemical_formula_moiety 'C25 H30 O3 Si'
_chemical_formula_structural 'C25 H30 O3 Si'
_chemical_formula_sum 'C25 H30 O3 Si'
_chemical_formula_weight 406.58
_space_group_IT_number 9
_symmetry_cell_setting monoclinic
_symmetry_space_group_name_Hall 'C -2yc'
_symmetry_space_group_name_H-M 'C 1 c 1'
_cell_angle_alpha 90.00
_cell_angle_beta 104.10(2)
_cell_angle_gamma 90.00
_cell_formula_units_Z 4
_cell_length_a 10.385(5)
_cell_length_b 16.748(9)
_cell_length_c 13.381(7)
_cell_measurement_temperature 293(2)
_cell_volume 2257.2(30)
_diffrn_ambient_temperature 293(2)
_exptl_crystal_density_diffrn 1.196
_cod_original_sg_symbol_H-M 'C c'
_cod_database_code 8101116

loop_
_symmetry_equiv_pos_as_xyz
'x, y, z'
'x, -y, z+1/2'
'x+1/2, y+1/2, z'
'x+1/2, -y+1/2, z+1/2'

loop_
_atom_site_aniso_label
_atom_site_aniso_U_11
_atom_site_aniso_U_22
_atom_site_aniso_U_33
_atom_site_aniso_U_23
_atom_site_aniso_U_13
_atom_site_aniso_U_12
C1 0.062(2) 0.0597(15) 0.063(2) 0.0129(12) -0.0008(13) 0.0023(13)
O2 0.0785(14) 0.107(2) 0.0527(11) 0.0105(11) -0.0159(9) -0.0282(14)
C3 0.055(2) 0.102(2) 0.066(2) -0.003(2) -0.0177(14) -0.013(2)
C4 0.0451(14) 0.075(2) 0.086(2) 0.003(2) 0.0036(13) -0.0150(13)
C5 0.0425(11) 0.0549(13) 0.0559(12) -0.0019(10) 0.0116(10) -0.0012(10)
C6 0.0409(10) 0.0419(10) 0.0391(10) -0.0074(8) 0.0106(8) -0.0039(8)
C7 0.0432(10) 0.0464(11) 0.0358(9) -0.0064(8) 0.0125(8) -0.0061(9)
C8 0.074(2) 0.067(2) 0.0438(12) 0.0083(12) 0.0041(12) -0.0240(14)
O9 0.107(2) 0.147(3) 0.081(2) -0.021(2) -0.017(2) -0.048(2)
C10 0.0544(12) 0.0492(12) 0.0481(12) 0.0020(10) 0.0104(10) -0.0114(11)
C11 0.058(2) 0.058(2) 0.078(2) 0.0160(14) 0.0062(14) -0.0041(12)
O12 0.0516(8) 0.0482(8) 0.0422(8) -0.0109(6) 0.0176(6) -0.0154(7)
Si13 0.0349(2) 0.0357(2) 0.0320(2) -0.0010(2) 0.0092(2) -0.0012(2)
C14 0.0432(10) 0.0443(10) 0.0354(9) 0.0020(8) 0.0065(8) 0.0004(9)
C15 0.067(2) 0.0555(15) 0.0549(14) 0.0135(11) 0.0096(12) 0.0126(13)
C16 0.066(2) 0.064(2) 0.0455(12) -0.0028(11) -0.0007(11) -0.0141(14)
C17 0.066(2) 0.079(2) 0.0399(12) 0.0060(12) 0.0194(11) 0.0051(15)
C18 0.0446(10) 0.0468(11) 0.0355(9) 0.0004(8) 0.0098(8) 0.0066(9)
C19 0.0638(14) 0.0453(12) 0.0523(12) -0.0005(10) 0.0110(10) 0.0059(12)
C20 0.105(3) 0.0493(15) 0.0588(15) -0.0037(12) 0.004(2) 0.023(2)
C21 0.097(2) 0.079(2) 0.0541(14) -0.0053(13) 0.0088(14) 0.050(2)
C22 0.055(2) 0.124(3) 0.0512(14) -0.002(2) 0.0135(11) 0.035(2)
C23 0.0453(12) 0.070(2) 0.0473(11) 0.0012(10) 0.0139(9) 0.0101(11)
C24 0.0404(10) 0.0399(10) 0.0403(10) -0.0035(7) 0.0143(8) -0.0054(8)
C25 0.0492(12) 0.0571(13) 0.0434(10) 0.0055(9) 0.0119(9) -0.0036(10)
C26 0.074(2) 0.076(2) 0.0481(12) 0.0031(12) 0.0236(11) -0.0124(15)
C27 0.076(2) 0.079(2) 0.067(2) -0.0076(14) 0.0435(15) -0.0108(15)
C28 0.0573(15) 0.076(2) 0.080(2) -0.0027(15) 0.0351(14) 0.0077(15)
C29 0.0467(11) 0.0543(12) 0.0570(12) 0.0026(10) 0.0210(10) 0.0042(11)

loop_
_atom_site_label
_atom_site_type_symbol
_atom_site_fract_x
_atom_site_fract_y
_atom_site_fract_z
_atom_site_U_iso_or_equiv
_atom_site_thermal_displace_type
_atom_site_occupancy
_atom_site_calc_flag
_atom_site_refinement_flags
_atom_site_disorder_group
C1 C 0.4187(3) 0.0565(2) 0.2748(2) 0.0643(7) Uani 1 d . .
O2 O 0.3785(2) 0.0112(2) 0.1787(2) 0.0848(7) Uani 1 d . .
C3 C 0.3126(3) -0.0547(2) 0.1927(3) 0.0800(9) Uani 1 d . .
C4 C 0.3020(3) -0.0605(2) 0.3026(3) 0.0709(8) Uani 1 d . .
C5 C 0.4058(2) -0.0022(2) 0.3590(2) 0.0512(5) Uani 1 d . .
C6 C 0.5460(2) -0.03805(13) 0.39312(15) 0.0405(4) Uani 1 d . .
C7 C 0.6381(2) 0.03214(14) 0.3869(2) 0.0413(4) Uani 1 d . .
C8 C 0.5630(3) 0.0793(2) 0.2930(2) 0.0633(7) Uani 1 d . .
O9 O 0.2720(3) -0.1004(2) 0.1222(2) 0.1186(11) Uani 1 d . .
C10 C 0.5714(3) -0.07983(15) 0.4949(2) 0.0509(5) Uani 1 d . .
C11 C 0.5892(3) -0.1565(2) 0.5088(3) 0.0662(8) Uani 1 d . .
O12 O 0.6562(2) 0.07777(9) 0.47884(11) 0.0463(4) Uani 1 d . .
Si13 Si 0.75793(5) 0.15319(3) 0.51641(4) 0.03402(15) Uani 1 d . .
C14 C 0.8411(2) 0.13277(14) 0.65644(15) 0.0415(4) Uani 1 d . .
C15 C 0.9018(3) 0.0485(2) 0.6726(2) 0.0599(6) Uani 1 d . .
C16 C 0.9498(3) 0.1941(2) 0.6988(2) 0.0610(6) Uani 1 d . .
C17 C 0.7329(3) 0.1376(2) 0.7161(2) 0.0604(6) Uani 1 d . .
C18 C 0.6513(2) 0.24445(13) 0.50681(15) 0.0423(4) Uani 1 d . .
C19 C 0.7027(3) 0.3220(2) 0.5117(2) 0.0543(5) Uani 1 d . .
C20 C 0.6208(4) 0.3881(2) 0.5079(2) 0.0738(9) Uani 1 d . .
C21 C 0.4882(4) 0.3785(2) 0.4988(2) 0.0784(10) Uani 1 d . .
C22 C 0.4347(3) 0.3029(3) 0.4945(2) 0.0766(10) Uani 1 d . .
C23 C 0.5157(2) 0.2367(2) 0.4983(2) 0.0537(6) Uani 1 d . .
C24 C 0.8725(2) 0.16383(12) 0.4283(2) 0.0394(4) Uani 1 d . .
C25 C 0.8325(3) 0.2073(2) 0.3366(2) 0.0498(5) Uani 1 d . .
C26 C 0.9093(3) 0.2109(2) 0.2657(2) 0.0646(7) Uani 1 d . .
C27 C 1.0299(3) 0.1720(2) 0.2858(2) 0.0690(7) Uani 1 d . .
C28 C 1.0746(3) 0.1314(2) 0.3762(3) 0.0680(7) Uani 1 d . .
C29 C 0.9961(2) 0.1271(2) 0.4468(2) 0.0512(5) Uani 1 d . .
H1 H 0.3595(39) 0.0918(21) 0.2648(28) 0.070(2) Uiso 1 d . .
H4A H 0.2073(37) -0.0488(21) 0.3109(26) 0.070(2) Uiso 1 d . .
H4B H 0.3251(35) -0.1129(21) 0.3216(28) 0.070(2) Uiso 1 d . .
H5 H 0.3826(35) 0.0212(22) 0.4132(29) 0.070(2) Uiso 1 d . .
H6 H 0.5557(34) -0.0765(22) 0.3399(26) 0.070(2) Uiso 1 d . .
H7 H 0.7205(33) 0.0130(22) 0.3764(26) 0.070(2) Uiso 1 d . .
H8A H 0.5929(36) 0.0597(21) 0.2435(29) 0.070(2) Uiso 1 d . .
H8B H 0.5726(35) 0.1334(23) 0.3111(27) 0.070(2) Uiso 1 d . .
H10 H 0.5714(35) -0.0454(20) 0.5580(28) 0.070(2) Uiso 1 d . .
H11A H 0.6011(34) -0.1816(23) 0.5656(30) 0.070(2) Uiso 1 d . .
H11B H 0.5868(35) -0.1874(22) 0.4510(28) 0.070(2) Uiso 1 d . .
H15A H 0.9790(36) 0.0436(20) 0.6381(26) 0.070(2) Uiso 1 d . .
H15B H 0.9365(33) 0.0364(20) 0.7553(27) 0.070(2) Uiso 1 d . .
H15C H 0.8299(36) 0.0137(20) 0.6364(27) 0.070(2) Uiso 1 d . .
H16A H 1.0304(36) 0.1875(20) 0.6685(26) 0.070(2) Uiso 1 d . .
H16B H 0.9229(34) 0.2431(24) 0.6889(27) 0.070(2) Uiso 1 d . .
H16C H 0.9905(35) 0.1837(21) 0.7677(30) 0.070(2) Uiso 1 d . .
H17A H 0.6566(38) 0.1046(19) 0.6894(29) 0.070(2) Uiso 1 d . .
H17B H 0.7679(35) 0.1209(21) 0.7863(29) 0.070(2) Uiso 1 d . .
H17C H 0.6899(36) 0.1907(23) 0.7054(26) 0.070(2) Uiso 1 d . .
H19 H 0.7939(38) 0.3289(22) 0.5118(26) 0.070(2) Uiso 1 d . .
H20 H 0.6665(34) 0.4422(21) 0.5205(26) 0.070(2) Uiso 1 d . .
H21 H 0.4340(35) 0.4243(22) 0.5025(26) 0.070(2) Uiso 1 d . .
H22 H 0.3412(36) 0.2926(19) 0.4950(26) 0.070(2) Uiso 1 d . .
H23 H 0.4773(35) 0.1857(22) 0.4928(26) 0.070(2) Uiso 1 d . .
H25 H 0.7421(35) 0.2287(21) 0.3199(27) 0.070(2) Uiso 1 d . .
H26 H 0.8787(32) 0.2418(21) 0.1988(26) 0.070(2) Uiso 1 d . .
H27 H 1.0910(34) 0.1807(21) 0.2396(25) 0.070(2) Uiso 1 d . .
H28 H 1.1516(39) 0.1099(21) 0.3897(28) 0.070(2) Uiso 1 d . .
H29 H 1.0325(34) 0.0981(19) 0.5120(27) 0.070(2) Uiso 1 d . .

loop_
_geom_bond_atom_site_label_1
_geom_bond_atom_site_label_2
_geom_bond_distance
_geom_bond_site_symmetry_2
_geom_bond_publ_flag
C1 O2 1.463(4) . ?
C1 C8 1.507(4) . ?
C1 C5 1.526(4) . ?
C1 H1 0.84(4) . ?
O2 C3 1.335(4) . ?
C3 O9 1.209(4) . ?
C3 C4 1.504(5) . ?
C4 C5 1.513(4) . ?
C4 H4A 1.03(4) . ?
C4 H4B 0.93(4) . ?
C5 C6 1.538(3) . ?
C5 H5 0.91(4) . ?
C6 C10 1.496(3) . ?
C6 C7 1.531(3) . ?
C6 H6 0.98(4) . ?
C7 O12 1.422(2) . ?
C7 C8 1.527(3) . ?
C7 H7 0.96(3) . ?
C8 H8A 0.86(4) . ?
C8 H8B 0.94(4) . ?
C10 C11 1.304(4) . ?
C10 H10 1.02(4) . ?
C11 H11A 0.85(4) . ?
C11 H11B 0.93(4) . ?
O12 Si13 1.6449(15) . ?
Si13 C18 1.874(2) . ?
Si13 C24 1.876(2) . ?
Si13 C14 1.893(2) . ?
C14 C17 1.530(3) . ?
C14 C16 1.530(3) . ?
C14 C15 1.540(3) . ?
C15 H15A 1.02(4) . ?
C15 H15B 1.10(3) . ?
C15 H15C 0.98(4) . ?
C16 H16A 1.02(4) . ?
C16 H16B 0.87(4) . ?
C16 H16C 0.93(4) . ?
C17 H17A 0.96(4) . ?
C17 H17B 0.96(4) . ?
C17 H17C 0.99(4) . ?
C18 C23 1.391(3) . ?
C18 C19 1.400(4) . ?
C19 C20 1.390(4) . ?
C19 H19 0.95(4) . ?
C20 C21 1.362(6) . ?
C20 H20 1.02(4) . ?
C21 C22 1.377(6) . ?
C21 H21 0.96(4) . ?
C22 C23 1.386(4) . ?
C22 H22 0.99(4) . ?
C23 H23 0.94(4) . ?
C24 C29 1.390(3) . ?
C24 C25 1.401(3) . ?
C25 C26 1.381(4) . ?
C25 H25 0.98(4) . ?
C26 C27 1.379(5) . ?
C26 H26 1.01(3) . ?
C27 C28 1.366(5) . ?
C27 H27 1.00(4) . ?
C28 C29 1.392(4) . ?
C28 H28 0.86(4) . ?
C29 H29 0.99(4) . ?

loop_
_cod_related_entry_id
_cod_related_entry_database
_cod_related_entry_code
1 ChemSpider 4401821
